data_4037843
loop_
_publ_author_name
'Rajamanickam, Suresh'
'Sah, Chitranjan'
'Mir, Bilal Ahmad'
'Ghosh, Subhendu'
'Sethi, Garima'
'Yadav, Vinita'
'Venkataramani, Sugumar'
'Patel, Bhisma K.'

_publ_section_title
;
 Bu<sub>4</sub>NI-Catalyzed, Radical-Induced Regioselective
 <i>N</i>-Alkylations and Arylations of Tetrazoles Using Organic
 Peroxides/Peresters.
;
_journal_name_full 'The Journal of organic chemistry'
_journal_paper_doi 10.1021/acs.joc.9b02875
_journal_year 2020
_chemical_formula_sum 'C13 H9 Br N4'
_chemical_formula_weight 301.15
_space_group_IT_number 9
_space_group_name_Hall 'C -2yc'
_space_group_name_H-M_alt 'C 1 c 1'
_symmetry_cell_setting monoclinic
_symmetry_space_group_name_H-M 'C 1 c 1'
_atom_sites_solution_hydrogens geom
_atom_sites_solution_primary direct
_atom_sites_solution_secondary difmap
_audit_creation_method SHELXL-97
_cell_angle_alpha 90.00
_cell_angle_beta 96.670(5)
_cell_angle_gamma 90.00
_cell_formula_units_Z 4
_cell_length_a 11.253(3)
_cell_length_b 11.145(3)
_cell_length_c 10.015(2)
_cell_measurement_reflns_used 4765
_cell_measurement_temperature 273(2)
_cell_measurement_theta_max 19.90
_cell_measurement_theta_min 2.58
_cell_volume 1247.5(5)
_computing_structure_refinement 'SHELXL-97 (Sheldrick, 1997)'
_computing_structure_solution 'SHELXS-97 (Sheldrick, 1990)'
_diffrn_ambient_temperature 273(2)
_diffrn_measured_fraction_theta_full 0.988
_diffrn_measured_fraction_theta_max 0.988
_diffrn_measurement_device_type 'Bruker APEX-II CCD'
_diffrn_radiation_monochromator graphite
_diffrn_radiation_source 'fine-focus sealed tube'
_diffrn_radiation_type MoK\a
_diffrn_radiation_wavelength 0.71073
_diffrn_reflns_av_R_equivalents 0.0567
_diffrn_reflns_av_sigmaI/netI 0.0351
_diffrn_reflns_limit_h_max 12
_diffrn_reflns_limit_h_min -12
_diffrn_reflns_limit_k_max 12
_diffrn_reflns_limit_k_min -12
_diffrn_reflns_limit_l_max 11
_diffrn_reflns_limit_l_min -11
_diffrn_reflns_number 16641
_diffrn_reflns_theta_full 24.31
_diffrn_reflns_theta_max 24.31
_diffrn_reflns_theta_min 2.58
_exptl_absorpt_coefficient_mu 3.281
_exptl_crystal_colour colorless
_exptl_crystal_density_diffrn 1.603
_exptl_crystal_density_method 'not measured'
_exptl_crystal_description needle
_exptl_crystal_F_000 600
_exptl_crystal_size_max 0.15
_exptl_crystal_size_mid 0.12
_exptl_crystal_size_min 0.10
_refine_diff_density_max 0.259
_refine_diff_density_min -0.259
_refine_diff_density_rms 0.061
_refine_ls_abs_structure_details 'Flack H D (1983), Acta Cryst. A39, 876-881'
_refine_ls_abs_structure_Flack 0.416(14)
_refine_ls_extinction_method none
_refine_ls_goodness_of_fit_ref 1.997
_refine_ls_hydrogen_treatment mixed
_refine_ls_matrix_type full
_refine_ls_number_parameters 163
_refine_ls_number_reflns 1983
_refine_ls_number_restraints 2
_refine_ls_restrained_S_all 1.996
_refine_ls_R_factor_all 0.0470
_refine_ls_R_factor_gt 0.0376
_refine_ls_shift/su_max 0.000
_refine_ls_shift/su_mean 0.000
_refine_ls_structure_factor_coef Fsqd
_refine_ls_weighting_details 'calc w=1/[\s^2^(Fo^2^)+(0.0000P)^2^+0.0000P] where P=(Fo^2^+2Fc^2^)/3'
_refine_ls_weighting_scheme calc
_refine_ls_wR_factor_gt 0.0782
_refine_ls_wR_factor_ref 0.0798
_reflns_number_gt 1728
_reflns_number_total 1983
_reflns_threshold_expression >2sigma(I)
_cod_data_source_file jo9b02875_si_002.cif
_cod_data_source_block rss29-09_0m_b
_cod_original_sg_symbol_H-M Cc
_cod_database_code 4037843

loop_
_symmetry_equiv_pos_as_xyz
'x, y, z'
'x, -y, z+1/2'
'x+1/2, y+1/2, z'
'x+1/2, -y+1/2, z+1/2'

loop_
_atom_site_label
_atom_site_type_symbol
_atom_site_fract_x
_atom_site_fract_y
_atom_site_fract_z
_atom_site_U_iso_or_equiv
_atom_site_adp_type
_atom_site_occupancy
_atom_site_symmetry_multiplicity
_atom_site_calc_flag
_atom_site_refinement_flags
Br1 Br 0.70307(9) 0.33233(5) 1.12160(11) 0.0762(2) Uani 1 1 d .
N3 N 0.4919(5) 0.0989(4) 0.5063(6) 0.0670(16) Uani 1 1 d .
N2 N 0.5051(5) 0.2107(5) 0.5509(7) 0.0485(14) Uani 1 1 d .
N1 N 0.4700(4) 0.2906(4) 0.4535(5) 0.0512(13) Uani 1 1 d .
C8 C 0.5489(4) 0.2396(5) 0.6862(7) 0.0474(14) Uani 1 1 d .
C7 C 0.4346(5) 0.2226(5) 0.3488(7) 0.0516(18) Uani 1 1 d .
C3 C 0.2988(8) 0.3488(7) -0.0383(11) 0.083(3) Uani 1 1 d .
H3 H 0.2703 0.3768 -0.1236 0.100 Uiso 1 1 calc R
N4 N 0.4471(4) 0.1041(4) 0.3790(5) 0.0691(13) Uani 1 1 d .
C9 C 0.5774(6) 0.3575(4) 0.7168(8) 0.0631(18) Uani 1 1 d .
H9 H 0.5670 0.4168 0.6512 0.076 Uiso 1 1 calc R
C6 C 0.3879(5) 0.2661(7) 0.2167(7) 0.0496(16) Uani 1 1 d .
C11 C 0.6375(4) 0.2950(5) 0.9445(6) 0.0512(13) Uani 1 1 d .
C10 C 0.6221(5) 0.3852(4) 0.8482(6) 0.0621(15) Uani 1 1 d .
H10 H 0.6417 0.4640 0.8717 0.074 Uiso 1 1 calc R
C1 C 0.3570(6) 0.1892(6) 0.1104(7) 0.0706(18) Uani 1 1 d .
H1 H 0.3674 0.1073 0.1250 0.085 Uiso 1 1 calc R
C4 C 0.3282(6) 0.4277(6) 0.0654(8) 0.0821(18) Uani 1 1 d .
H4 H 0.3176 0.5095 0.0499 0.099 Uiso 1 1 calc R
C2 C 0.3122(6) 0.2264(9) -0.0141(8) 0.089(2) Uani 1 1 d .
H2 H 0.2908 0.1710 -0.0821 0.106 Uiso 1 1 calc R
C5 C 0.3731(5) 0.3889(6) 0.1918(7) 0.0639(19) Uani 1 1 d .
H5 H 0.3934 0.4442 0.2603 0.077 Uiso 1 1 calc R
C12 C 0.6073(5) 0.1805(5) 0.9119(6) 0.0639(15) Uani 1 1 d .
H12 H 0.6161 0.1210 0.9774 0.077 Uiso 1 1 calc R
C13 C 0.5631(7) 0.1514(5) 0.7810(9) 0.064(2) Uani 1 1 d .
H13 H 0.5433 0.0725 0.7581 0.076 Uiso 1 1 calc R

loop_
_atom_site_aniso_label
_atom_site_aniso_U_11
_atom_site_aniso_U_22
_atom_site_aniso_U_33
_atom_site_aniso_U_23
_atom_site_aniso_U_13
_atom_site_aniso_U_12
Br1 0.0734(3) 0.0984(4) 0.0545(3) -0.0045(5) -0.0029(2) 0.0071(5)
N3 0.089(4) 0.039(3) 0.070(4) -0.006(3) -0.001(3) 0.007(2)
N2 0.053(3) 0.031(3) 0.062(4) 0.007(2) 0.005(2) 0.002(2)
N1 0.054(3) 0.042(2) 0.057(4) 0.000(3) 0.003(3) -0.002(2)
C8 0.047(3) 0.041(3) 0.054(4) 0.004(3) 0.006(3) 0.001(2)
C7 0.050(4) 0.045(4) 0.060(5) -0.001(3) 0.009(3) 0.002(3)
C3 0.080(6) 0.102(6) 0.066(6) 0.018(5) 0.000(5) -0.015(4)
N4 0.093(4) 0.045(3) 0.066(4) -0.005(3) -0.001(3) 0.005(2)
C9 0.082(4) 0.045(3) 0.061(5) 0.014(3) 0.002(4) 0.005(3)
C6 0.042(4) 0.062(3) 0.045(4) -0.004(3) 0.008(3) -0.006(3)
C11 0.048(3) 0.054(3) 0.051(4) -0.001(3) 0.003(2) 0.004(2)
C10 0.081(4) 0.047(3) 0.056(4) -0.002(3) -0.003(3) -0.007(3)
C1 0.080(4) 0.074(4) 0.058(5) -0.010(4) 0.010(4) -0.002(3)
C4 0.084(4) 0.077(4) 0.082(5) 0.020(4) -0.005(4) 0.002(3)
C2 0.082(5) 0.129(8) 0.054(5) -0.006(5) 0.002(4) -0.021(5)
C5 0.070(4) 0.058(4) 0.062(5) 0.001(4) 0.000(3) -0.002(3)
C12 0.067(4) 0.062(4) 0.061(4) 0.022(3) 0.002(3) 0.006(3)
C13 0.081(6) 0.049(4) 0.059(5) 0.007(3) 0.003(4) -0.004(3)

loop_
_atom_type_symbol
_atom_type_description
_atom_type_scat_dispersion_real
_atom_type_scat_dispersion_imag
_atom_type_scat_source
C C 0.0033 0.0016 'International Tables Vol C Tables 4.2.6.8 and 6.1.1.4'
H H 0.0000 0.0000 'International Tables Vol C Tables 4.2.6.8 and 6.1.1.4'
Br Br -0.2901 2.4595 'International Tables Vol C Tables 4.2.6.8 and 6.1.1.4'
N N 0.0061 0.0033 'International Tables Vol C Tables 4.2.6.8 and 6.1.1.4'

loop_
_geom_angle_atom_site_label_1
_geom_angle_atom_site_label_2
_geom_angle_atom_site_label_3
_geom_angle
N4 N3 N2 107.5(5)
N3 N2 N1 111.5(6)
N3 N2 C8 123.1(6)
N1 N2 C8 125.4(5)
C7 N1 N2 103.4(4)
C13 C8 C9 121.8(8)
C13 C8 N2 119.9(5)
C9 C8 N2 118.3(7)
N1 C7 N4 111.7(6)
N1 C7 C6 125.3(5)
N4 C7 C6 123.0(6)
C4 C3 C2 119.0(9)
C4 C3 H3 120.5
C2 C3 H3 120.5
N3 N4 C7 106.0(5)
C8 C9 C10 118.2(6)
C8 C9 H9 120.9
C10 C9 H9 120.9
C1 C6 C5 117.2(7)
C1 C6 C7 122.0(7)
C5 C6 C7 120.9(6)
C12 C11 C10 120.5(5)
C12 C11 Br1 119.8(4)
C10 C11 Br1 119.8(4)
C9 C10 C11 120.0(5)
C9 C10 H10 120.0
C11 C10 H10 120.0
C2 C1 C6 123.6(8)
C2 C1 H1 118.2
C6 C1 H1 118.2
C3 C4 C5 121.7(7)
C3 C4 H4 119.1
C5 C4 H4 119.1
C1 C2 C3 118.8(9)
C1 C2 H2 120.6
C3 C2 H2 120.6
C4 C5 C6 119.6(6)
C4 C5 H5 120.2
C6 C5 H5 120.2
C11 C12 C13 120.2(5)
C11 C12 H12 119.9
C13 C12 H12 119.9
C8 C13 C12 119.4(6)
C8 C13 H13 120.3
C12 C13 H13 120.3

loop_
_geom_bond_atom_site_label_1
_geom_bond_atom_site_label_2
_geom_bond_distance
Br1 C11 1.886(5)
N3 N4 1.317(7)
N3 N2 1.326(9)
N2 N1 1.346(8)
N2 C8 1.424(8)
N1 C7 1.317(8)
C8 C13 1.363(9)
C8 C9 1.378(7)
C7 N4 1.358(8)
C7 C6 1.449(9)
C3 C4 1.372(11)
C3 C2 1.391(11)
C3 H3 0.9300
C9 C10 1.387(9)
C9 H9 0.9300
C6 C1 1.379(10)
C6 C5 1.398(11)
C11 C12 1.351(6)
C11 C10 1.390(7)
C10 H10 0.9300
C1 C2 1.354(9)
C1 H1 0.9300
C4 C5 1.377(9)
C4 H4 0.9300
C2 H2 0.9300
C5 H5 0.9300
C12 C13 1.384(11)
C12 H12 0.9300
C13 H13 0.9300
